data_1543214
loop_
_publ_author_name
'El Bouakher, Abderrahman'
'Le Goff, Ronan'
'Tasserie, Jordan'
'Lhoste, J\'er\^ome'
'Martel, Arnaud'
'Comesse, S\'ebastien'

_publ_section_title
;
 Synthesis of Oxazolidin-4-ones: Domino
 O-Alkylation/Aza-Michael/Intramolecular Retro-Claisen Condensation.
;
_journal_issue 10
_journal_name_full 'Organic letters'
_journal_page_first 2383
_journal_page_last 2386
_journal_paper_doi 10.1021/acs.orglett.6b00851
_journal_volume 18
_journal_year 2016
_chemical_formula_moiety 'C25 H21 N O4'
_chemical_formula_sum 'C25 H21 N O4'
_chemical_formula_weight 399.43
_chemical_name_systematic
; 
 ? 
;
_space_group_IT_number 14
_symmetry_cell_setting monoclinic
_symmetry_space_group_name_Hall '-P 2ybc'
_symmetry_space_group_name_H-M 'P 1 21/c 1'
_atom_sites_solution_hydrogens geom
_atom_sites_solution_primary direct
_atom_sites_solution_secondary difmap
_audit_creation_method SHELXL-97
_cell_angle_alpha 90.00
_cell_angle_beta 94.024(2)
_cell_angle_gamma 90.00
_cell_formula_units_Z 4
_cell_length_a 6.1861(2)
_cell_length_b 14.2021(5)
_cell_length_c 22.9620(11)
_cell_measurement_reflns_used 3711
_cell_measurement_temperature 296(2)
_cell_measurement_theta_max 21.65
_cell_measurement_theta_min 2.28
_cell_volume 2012.37(14)
_computing_structure_refinement 'SHELXL-97 (Sheldrick, 2008)'
_computing_structure_solution 'SHELXS-97 (Sheldrick, 2008)'
_diffrn_ambient_temperature 296(2)
_diffrn_measured_fraction_theta_full 0.998
_diffrn_measured_fraction_theta_max 0.998
_diffrn_measurement_device_type 'Bruker APEXII'
_diffrn_measurement_method '\w scans'
_diffrn_radiation_monochromator graphite
_diffrn_radiation_source 'fine-focus sealed tube'
_diffrn_radiation_type MoK\a
_diffrn_radiation_wavelength 0.71073
_diffrn_reflns_av_R_equivalents 0.0497
_diffrn_reflns_av_sigmaI/netI 0.0438
_diffrn_reflns_limit_h_max 8
_diffrn_reflns_limit_h_min -8
_diffrn_reflns_limit_k_max 18
_diffrn_reflns_limit_k_min -18
_diffrn_reflns_limit_l_max 29
_diffrn_reflns_limit_l_min -28
_diffrn_reflns_number 24221
_diffrn_reflns_theta_full 27.53
_diffrn_reflns_theta_max 27.53
_diffrn_reflns_theta_min 1.69
_diffrn_standards_decay_% 0
_diffrn_standards_interval_count 0
_diffrn_standards_number 0
_exptl_absorpt_coefficient_mu 0.089
_exptl_absorpt_correction_T_max 0.746
_exptl_absorpt_correction_T_min 0.648
_exptl_absorpt_correction_type multi-scan
_exptl_absorpt_process_details '(SHELX76; Sheldrick, 2008)'
_exptl_crystal_colour colorless
_exptl_crystal_density_diffrn 1.318
_exptl_crystal_density_meas ?
_exptl_crystal_density_method 'not measured'
_exptl_crystal_description platelets
_exptl_crystal_F_000 840
_exptl_crystal_size_max 0.352
_exptl_crystal_size_mid 0.254
_exptl_crystal_size_min 0.084
_refine_diff_density_max 0.127
_refine_diff_density_min -0.183
_refine_diff_density_rms 0.042
_refine_ls_extinction_method none
_refine_ls_goodness_of_fit_ref 1.029
_refine_ls_hydrogen_treatment constr
_refine_ls_matrix_type full
_refine_ls_number_parameters 271
_refine_ls_number_reflns 4628
_refine_ls_number_restraints 0
_refine_ls_restrained_S_all 1.029
_refine_ls_R_factor_all 0.1038
_refine_ls_R_factor_gt 0.0486
_refine_ls_shift/su_max 0.000
_refine_ls_shift/su_mean 0.000
_refine_ls_structure_factor_coef Fsqd
_refine_ls_weighting_details 'calc w=1/[\s^2^(Fo^2^)+(0.0683P)^2^+0.0719P] where P=(Fo^2^+2Fc^2^)/3'
_refine_ls_weighting_scheme calc
_refine_ls_wR_factor_gt 0.1186
_refine_ls_wR_factor_ref 0.1454
_reflns_number_gt 2533
_reflns_number_total 4628
_reflns_threshold_expression >2sigma(I)
_cod_data_source_file ol6b00851_si_006.cif
_cod_data_source_block C25H21NO4
_cod_depositor_comments
;
The following automatic conversions were performed:

'_exptl_crystal_density_meas' value 'not measured' was changed to '?'
- the value is perceived as not measured.

Automatic conversion script
Id: cif_fix_values 4268 2015-11-12 08:31:59Z antanas 

 Adding full bibliography for 1543214--1543218.cif.
;
_cod_original_sg_symbol_Hall -P2ybc
_cod_original_sg_symbol_H-M P21/c
_cod_database_code 1543214

loop_
_symmetry_equiv_pos_as_xyz
'x, y, z'
'-x, y+1/2, -z+1/2'
'-x, -y, -z'
'x, -y-1/2, z-1/2'

loop_
_atom_site_label
_atom_site_type_symbol
_atom_site_fract_x
_atom_site_fract_y
_atom_site_fract_z
_atom_site_U_iso_or_equiv
_atom_site_adp_type
_atom_site_occupancy
_atom_site_symmetry_multiplicity
_atom_site_calc_flag
_atom_site_refinement_flags
C1 C 0.3576(4) 0.7734(2) 0.49089(10) 0.0871(7) Uani 1 1 d .
H1 H 0.4859 0.8076 0.4950 0.105 Uiso 1 1 calc R
C2 C 0.3494(5) 0.6829(3) 0.51349(12) 0.1123(9) Uani 1 1 d .
H2 H 0.4720 0.6571 0.5331 0.135 Uiso 1 1 calc R
C3 C 0.1629(6) 0.6316(2) 0.50714(12) 0.1074(9) Uani 1 1 d .
H3 H 0.1584 0.5709 0.5221 0.129 Uiso 1 1 calc R
C4 C -0.0165(5) 0.66984(18) 0.47870(11) 0.0922(7) Uani 1 1 d .
H4 H -0.1438 0.6349 0.4742 0.111 Uiso 1 1 calc R
C5 C -0.0111(3) 0.75971(16) 0.45653(9) 0.0716(6) Uani 1 1 d .
H5 H -0.1353 0.7850 0.4374 0.086 Uiso 1 1 calc R
C6 C 0.1756(3) 0.81274(15) 0.46222(8) 0.0607(5) Uani 1 1 d .
C7 C 0.1842(3) 0.91226(14) 0.43967(9) 0.0667(5) Uani 1 1 d .
H7A H 0.1346 0.9546 0.4691 0.080 Uiso 1 1 calc R
H7B H 0.3338 0.9281 0.4339 0.080 Uiso 1 1 calc R
N1 N 0.0548(2) 0.92808(10) 0.38529(7) 0.0556(4) Uani 1 1 d .
C8 C -0.1394(3) 0.97168(13) 0.38132(10) 0.0614(5) Uani 1 1 d .
C9 C -0.1983(3) 0.98656(13) 0.31815(10) 0.0675(6) Uani 1 1 d .
H9A H -0.3270 0.9507 0.3058 0.081 Uiso 1 1 calc R
H9B H -0.2263 1.0527 0.3102 0.081 Uiso 1 1 calc R
O1 O -0.2438(2) 0.99490(11) 0.42202(7) 0.0879(5) Uani 1 1 d .
O2 O -0.0189(2) 0.95520(9) 0.28864(6) 0.0728(4) Uani 1 1 d .
C10 C 0.1343(3) 0.91124(11) 0.32857(8) 0.0524(5) Uani 1 1 d .
H10 H 0.2767 0.9408 0.3263 0.063 Uiso 1 1 calc R
C11 C 0.1465(2) 0.80657(10) 0.31195(7) 0.0433(4) Uani 1 1 d .
H11 H 0.0166 0.7736 0.3231 0.052 Uiso 1 1 calc R
C12 C 0.3495(3) 0.75741(11) 0.33870(7) 0.0453(4) Uani 1 1 d .
O3 O 0.51170(19) 0.80322(8) 0.35098(6) 0.0633(4) Uani 1 1 d .
C13 C 0.3478(3) 0.65355(11) 0.34527(7) 0.0461(4) Uani 1 1 d .
C14 C 0.5418(3) 0.60887(14) 0.36188(9) 0.0700(6) Uani 1 1 d .
H14 H 0.6665 0.6446 0.3696 0.084 Uiso 1 1 calc R
C15 C 0.5524(4) 0.51213(17) 0.36709(11) 0.0898(8) Uani 1 1 d .
H15 H 0.6840 0.4832 0.3779 0.108 Uiso 1 1 calc R
C16 C 0.3709(4) 0.45890(15) 0.35644(10) 0.0794(7) Uani 1 1 d .
H16 H 0.3785 0.3937 0.3599 0.095 Uiso 1 1 calc R
C17 C 0.1791(4) 0.50114(14) 0.34072(10) 0.0739(6) Uani 1 1 d .
H17 H 0.0548 0.4648 0.3339 0.089 Uiso 1 1 calc R
C18 C 0.1672(3) 0.59781(12) 0.33480(9) 0.0640(5) Uani 1 1 d .
H18 H 0.0349 0.6258 0.3235 0.077 Uiso 1 1 calc R
C19 C 0.1594(3) 0.80220(11) 0.24534(8) 0.0489(4) Uani 1 1 d .
O4 O 0.3128(2) 0.84011(10) 0.22476(6) 0.0704(4) Uani 1 1 d .
C20 C -0.0083(3) 0.75231(11) 0.20765(7) 0.0473(4) Uani 1 1 d .
C21 C 0.0347(3) 0.73377(14) 0.15014(9) 0.0662(5) Uani 1 1 d .
H21 H 0.1640 0.7541 0.1360 0.079 Uiso 1 1 calc R
C22 C -0.1155(5) 0.68487(16) 0.11388(10) 0.0810(7) Uani 1 1 d .
H22 H -0.0858 0.6722 0.0755 0.097 Uiso 1 1 calc R
C23 C -0.3069(4) 0.65526(15) 0.13428(11) 0.0788(7) Uani 1 1 d .
H23 H -0.4060 0.6219 0.1099 0.095 Uiso 1 1 calc R
C24 C -0.3521(3) 0.67470(15) 0.19023(11) 0.0741(6) Uani 1 1 d .
H24 H -0.4831 0.6552 0.2038 0.089 Uiso 1 1 calc R
C25 C -0.2043(3) 0.72334(13) 0.22713(9) 0.0583(5) Uani 1 1 d .
H25 H -0.2370 0.7366 0.2652 0.070 Uiso 1 1 calc R

loop_
_atom_site_aniso_label
_atom_site_aniso_U_11
_atom_site_aniso_U_22
_atom_site_aniso_U_33
_atom_site_aniso_U_23
_atom_site_aniso_U_13
_atom_site_aniso_U_12
C1 0.0741(15) 0.125(2) 0.0608(15) 0.0059(14) -0.0053(11) -0.0017(14)
C2 0.113(2) 0.143(3) 0.0787(19) 0.0290(18) -0.0108(16) 0.030(2)
C3 0.143(3) 0.098(2) 0.0797(19) 0.0206(15) -0.0029(18) 0.005(2)
C4 0.112(2) 0.0852(18) 0.0775(17) 0.0069(14) -0.0042(14) -0.0180(15)
C5 0.0712(13) 0.0765(15) 0.0665(14) -0.0029(11) 0.0012(10) -0.0036(11)
C6 0.0630(12) 0.0768(14) 0.0426(11) -0.0108(10) 0.0056(9) 0.0003(10)
C7 0.0660(12) 0.0727(14) 0.0623(13) -0.0227(11) 0.0098(10) -0.0086(10)
N1 0.0565(9) 0.0493(8) 0.0621(10) -0.0102(7) 0.0121(7) 0.0032(7)
C8 0.0587(12) 0.0455(10) 0.0821(16) -0.0159(10) 0.0189(11) -0.0041(9)
C9 0.0596(12) 0.0471(11) 0.0969(18) -0.0014(11) 0.0131(11) 0.0044(9)
O1 0.0753(9) 0.0879(11) 0.1044(13) -0.0328(9) 0.0342(9) 0.0047(8)
O2 0.0796(9) 0.0671(8) 0.0731(10) 0.0128(7) 0.0152(7) 0.0294(7)
C10 0.0516(10) 0.0441(10) 0.0625(12) -0.0003(9) 0.0116(9) 0.0004(8)
C11 0.0408(9) 0.0395(9) 0.0503(10) -0.0011(7) 0.0080(7) -0.0029(7)
C12 0.0435(9) 0.0465(10) 0.0463(10) -0.0034(8) 0.0051(7) -0.0023(8)
O3 0.0478(7) 0.0591(8) 0.0817(10) -0.0010(7) -0.0040(6) -0.0101(6)
C13 0.0507(10) 0.0468(10) 0.0406(10) -0.0031(7) 0.0020(7) 0.0027(8)
C14 0.0584(12) 0.0635(13) 0.0865(16) 0.0090(11) -0.0066(10) 0.0051(10)
C15 0.0832(16) 0.0687(15) 0.116(2) 0.0157(14) -0.0080(14) 0.0250(13)
C16 0.1073(18) 0.0464(12) 0.0834(17) 0.0007(11) -0.0003(14) 0.0138(12)
C17 0.0864(15) 0.0462(12) 0.0874(17) -0.0051(10) -0.0063(12) -0.0060(10)
C18 0.0629(12) 0.0447(11) 0.0822(15) -0.0015(10) -0.0099(10) 0.0008(9)
C19 0.0503(10) 0.0436(9) 0.0540(11) 0.0031(8) 0.0122(8) 0.0060(8)
O4 0.0665(8) 0.0816(10) 0.0655(9) 0.0059(7) 0.0224(7) -0.0141(7)
C20 0.0545(10) 0.0415(9) 0.0458(11) 0.0003(8) 0.0031(8) 0.0104(8)
C21 0.0806(13) 0.0661(12) 0.0523(13) 0.0053(10) 0.0074(10) 0.0136(10)
C22 0.118(2) 0.0735(15) 0.0491(13) -0.0055(11) -0.0091(13) 0.0210(14)
C23 0.0968(17) 0.0580(13) 0.0768(17) -0.0114(12) -0.0271(13) 0.0098(12)
C24 0.0682(13) 0.0693(13) 0.0829(17) -0.0142(12) -0.0092(11) -0.0027(10)
C25 0.0535(11) 0.0610(12) 0.0600(13) -0.0117(9) 0.0013(9) 0.0004(9)

loop_
_atom_type_symbol
_atom_type_description
_atom_type_scat_dispersion_real
_atom_type_scat_dispersion_imag
_atom_type_scat_source
C C 0.0033 0.0016 'International Tables Vol C Tables 4.2.6.8 and 6.1.1.4'
H H 0.0000 0.0000 'International Tables Vol C Tables 4.2.6.8 and 6.1.1.4'
N N 0.0061 0.0033 'International Tables Vol C Tables 4.2.6.8 and 6.1.1.4'
O O 0.0106 0.0060 'International Tables Vol C Tables 4.2.6.8 and 6.1.1.4'

loop_
_geom_angle_atom_site_label_1
_geom_angle_atom_site_label_2
_geom_angle_atom_site_label_3
_geom_angle
C6 C1 C2 120.2(2)
C6 C1 H1 119.9
C2 C1 H1 119.9
C3 C2 C1 120.5(3)
C3 C2 H2 119.8
C1 C2 H2 119.8
C4 C3 C2 119.6(3)
C4 C3 H3 120.2
C2 C3 H3 120.2
C3 C4 C5 120.5(2)
C3 C4 H4 119.7
C5 C4 H4 119.7
C4 C5 C6 121.0(2)
C4 C5 H5 119.5
C6 C5 H5 119.5
C5 C6 C1 118.3(2)
C5 C6 C7 121.99(18)
C1 C6 C7 119.7(2)
N1 C7 C6 114.18(15)
N1 C7 H7A 108.7
C6 C7 H7A 108.7
N1 C7 H7B 108.7
C6 C7 H7B 108.7
H7A C7 H7B 107.6
C8 N1 C10 111.91(16)
C8 N1 C7 124.30(16)
C10 N1 C7 123.20(15)
O1 C8 N1 126.2(2)
O1 C8 C9 127.11(19)
N1 C8 C9 106.72(16)
O2 C9 C8 106.04(16)
O2 C9 H9A 110.5
C8 C9 H9A 110.5
O2 C9 H9B 110.5
C8 C9 H9B 110.5
H9A C9 H9B 108.7
C9 O2 C10 109.94(15)
O2 C10 N1 104.83(13)
O2 C10 C11 107.91(14)
N1 C10 C11 114.18(14)
O2 C10 H10 109.9
N1 C10 H10 109.9
C11 C10 H10 109.9
C12 C11 C10 113.27(13)
C12 C11 C19 106.41(12)
C10 C11 C19 107.01(13)
C12 C11 H11 110.0
C10 C11 H11 110.0
C19 C11 H11 110.0
O3 C12 C13 121.46(15)
O3 C12 C11 119.47(15)
C13 C12 C11 118.94(13)
C18 C13 C14 117.45(16)
C18 C13 C12 124.45(15)
C14 C13 C12 118.09(15)
C15 C14 C13 120.92(19)
C15 C14 H14 119.5
C13 C14 H14 119.5
C16 C15 C14 120.26(19)
C16 C15 H15 119.9
C14 C15 H15 119.9
C17 C16 C15 119.84(19)
C17 C16 H16 120.1
C15 C16 H16 120.1
C16 C17 C18 120.35(19)
C16 C17 H17 119.8
C18 C17 H17 119.8
C13 C18 C17 121.17(17)
C13 C18 H18 119.4
C17 C18 H18 119.4
O4 C19 C20 121.20(17)
O4 C19 C11 117.73(15)
C20 C19 C11 121.06(14)
C25 C20 C21 118.76(17)
C25 C20 C19 123.10(16)
C21 C20 C19 118.14(16)
C22 C21 C20 119.9(2)
C22 C21 H21 120.0
C20 C21 H21 120.0
C23 C22 C21 120.4(2)
C23 C22 H22 119.8
C21 C22 H22 119.8
C24 C23 C22 120.0(2)
C24 C23 H23 120.0
C22 C23 H23 120.0
C23 C24 C25 120.5(2)
C23 C24 H24 119.8
C25 C24 H24 119.8
C20 C25 C24 120.40(19)
C20 C25 H25 119.8
C24 C25 H25 119.8

loop_
_geom_bond_atom_site_label_1
_geom_bond_atom_site_label_2
_geom_bond_distance
C1 C6 1.381(3)
C1 C2 1.388(4)
C1 H1 0.9300
C2 C3 1.364(4)
C2 H2 0.9300
C3 C4 1.361(4)
C3 H3 0.9300
C4 C5 1.375(3)
C4 H4 0.9300
C5 C6 1.377(3)
C5 H5 0.9300
C6 C7 1.507(3)
C7 N1 1.453(2)
C7 H7A 0.9700
C7 H7B 0.9700
N1 C8 1.349(2)
N1 C10 1.444(2)
C8 O1 1.218(2)
C8 C9 1.486(3)
C9 O2 1.412(2)
C9 H9A 0.9700
C9 H9B 0.9700
O2 C10 1.417(2)
C10 C11 1.538(2)
C10 H10 0.9800
C11 C12 1.528(2)
C11 C19 1.538(2)
C11 H11 0.9800
C12 O3 1.2122(18)
C12 C13 1.483(2)
C13 C18 1.377(2)
C13 C14 1.387(2)
C14 C15 1.380(3)
C14 H14 0.9300
C15 C16 1.361(3)
C15 H15 0.9300
C16 C17 1.356(3)
C16 H16 0.9300
C17 C18 1.381(3)
C17 H17 0.9300
C18 H18 0.9300
C19 O4 1.2151(19)
C19 C20 1.484(2)
C20 C25 1.384(2)
C20 C21 1.391(3)
C21 C22 1.389(3)
C21 H21 0.9300
C22 C23 1.370(3)
C22 H22 0.9300
C23 C24 1.362(3)
C23 H23 0.9300
C24 C25 1.387(2)
C24 H24 0.9300
C25 H25 0.9300
